data_4504057
loop_
_publ_author_name
'Childs, Scott L.'
'Hardcastle, Kenneth I.'

_publ_section_title
;
 Cocrystals of Piroxicam with Carboxylic Acids
;
_journal_issue 7
_journal_name_full 'Crystal Growth &amp; Design'
_journal_page_first 1291
_journal_paper_doi 10.1021/cg060742p
_journal_volume 7
_journal_year 2007
_chemical_formula_moiety 'C15 H13 N3 O4 S, C8 H16 O2'
_chemical_formula_sum 'C30 H26 N6 O8 S2'
_chemical_formula_weight 662.69
_chemical_name_common 'piroxicam:malonic acid'
_chemical_name_systematic
;
 4-Hydroxy-2-methyl-N-(2-pyridyl)-2H-1,2-benzothiazine

 -3-carboxamide-1,1-dioxide malonic acid

;
_space_group_IT_number 14
_symmetry_cell_setting monoclinic
_symmetry_space_group_name_Hall '-P 2ybc'
_symmetry_space_group_name_H-M 'P 1 21/c 1'
_atom_sites_solution_hydrogens geom
_atom_sites_solution_primary direct
_atom_sites_solution_secondary difmap
_audit_creation_method SHELXL-97
_cell_angle_alpha 90.00
_cell_angle_beta 101.720(11)
_cell_angle_gamma 90.00
_cell_formula_units_Z 2
_cell_length_a 15.692(8)
_cell_length_b 16.195(7)
_cell_length_c 6.999(3)
_cell_measurement_reflns_used 651
_cell_measurement_temperature 173(2)
_cell_measurement_theta_max 42.97
_cell_measurement_theta_min 8.47
_cell_volume 1741.6(14)
_computing_cell_refinement 'Bruker SMART'
_computing_data_collection 'Bruker SMART'
_computing_data_reduction 'Bruker SAINT'
_computing_molecular_graphics 'Bruker SHELXTL'
_computing_publication_material 'Bruker SHELXTL'
_computing_structure_refinement 'SHELXL-97 (Sheldrick, 1997)'
_computing_structure_solution 'SHELXS-97 (Sheldrick, 1990)'
_diffrn_ambient_temperature 173(2)
_diffrn_measured_fraction_theta_full 0.957
_diffrn_measured_fraction_theta_max 0.957
_diffrn_measurement_device_type 'CCD area detector'
_diffrn_measurement_method 'phi and omega scans'
_diffrn_radiation_monochromator graphite
_diffrn_radiation_source 'fine-focus sealed tube'
_diffrn_radiation_type CuK\a
_diffrn_radiation_wavelength 1.54178
_diffrn_reflns_av_R_equivalents 0.1371
_diffrn_reflns_av_sigmaI/netI 0.1148
_diffrn_reflns_limit_h_max 14
_diffrn_reflns_limit_h_min -14
_diffrn_reflns_limit_k_max 14
_diffrn_reflns_limit_k_min -13
_diffrn_reflns_limit_l_max 6
_diffrn_reflns_limit_l_min -6
_diffrn_reflns_number 5129
_diffrn_reflns_theta_full 45.17
_diffrn_reflns_theta_max 45.17
_diffrn_reflns_theta_min 8.47
_exptl_absorpt_coefficient_mu 1.852
_exptl_absorpt_correction_T_max 0.9817
_exptl_absorpt_correction_T_min 0.8365
_exptl_absorpt_correction_type multi-scan
_exptl_crystal_colour colorless
_exptl_crystal_density_diffrn 1.264
_exptl_crystal_density_meas 0
_exptl_crystal_density_method 'not measured'
_exptl_crystal_description 'flat needle'
_exptl_crystal_F_000 688
_exptl_crystal_size_max 0.10
_exptl_crystal_size_mid 0.03
_exptl_crystal_size_min 0.01
_refine_diff_density_max 0.354
_refine_diff_density_min -0.401
_refine_diff_density_rms 0.090
_refine_ls_extinction_coef 0.017(3)
_refine_ls_extinction_expression Fc^*^=kFc[1+0.001xFc^2^\l^3^/sin(2\q)]^-1/4^
_refine_ls_extinction_method SHELXL
_refine_ls_goodness_of_fit_ref 1.057
_refine_ls_hydrogen_treatment mixed
_refine_ls_matrix_type full
_refine_ls_number_parameters 212
_refine_ls_number_reflns 1364
_refine_ls_number_restraints 0
_refine_ls_restrained_S_all 1.057
_refine_ls_R_factor_all 0.1243
_refine_ls_R_factor_gt 0.0853
_refine_ls_shift/su_max 0.040
_refine_ls_shift/su_mean 0.007
_refine_ls_structure_factor_coef Fsqd
_refine_ls_weighting_details 'calc w=1/[\s^2^(Fo^2^)+(0.1500P)^2^+0.0000P] where P=(Fo^2^+2Fc^2^)/3'
_refine_ls_weighting_scheme calc
_refine_ls_wR_factor_gt 0.2426
_refine_ls_wR_factor_ref 0.2641
_reflns_number_gt 740
_reflns_number_total 1364
_reflns_threshold_expression >2sigma(I)
_cod_data_source_file cg060742psi20061021_092419.cif
_cod_data_source_block 4
_cod_depositor_comments
;
The following automatic conversions were performed:

'_symmetry_cell_setting' value 'Monoclinic' changed to 'monoclinic'
according to /home/saulius/struct/CIF-dictionaries/cif_core.dic
dictionary named 'cif_core.dic' version 2.4.1 from 2010-06-29.

Automatic conversion script
Id: cif_fix_values 1715 2011-07-08 13:25:40Z adriana 
;
_cod_original_cell_volume 1741.7(14)
_cod_original_sg_symbol_H-M P2(1)/c
_cod_database_code 4504057

loop_
_symmetry_equiv_pos_as_xyz
'x, y, z'
'-x, y+1/2, -z+1/2'
'-x, -y, -z'
'x, -y-1/2, z-1/2'

loop_
_atom_site_label
_atom_site_type_symbol
_atom_site_fract_x
_atom_site_fract_y
_atom_site_fract_z
_atom_site_U_iso_or_equiv
_atom_site_adp_type
_atom_site_occupancy
_atom_site_symmetry_multiplicity
_atom_site_calc_flag
_atom_site_refinement_flags
C1 C 0.4515(16) 0.3758(10) 0.2577(17) 0.119(5) Uani 1 1 d .
H1 H 0.4439 0.3177 0.2604 0.142 Uiso 1 1 calc R
C2 C 0.3789(10) 0.4273(16) 0.2541(15) 0.113(5) Uani 1 1 d .
H2 H 0.3234 0.4040 0.2543 0.135 Uiso 1 1 calc R
C3 C 0.3894(13) 0.5127(12) 0.2504(17) 0.103(5) Uani 1 1 d .
H3 H 0.3415 0.5487 0.2491 0.124 Uiso 1 1 calc R
C4 C 0.4689(12) 0.5428(9) 0.2488(14) 0.089(4) Uani 1 1 d .
H4 H 0.4784 0.6007 0.2455 0.106 Uiso 1 1 calc R
C5 C 0.5351(11) 0.4891(13) 0.2519(14) 0.085(4) Uani 1 1 d .
C6 C 0.6506(11) 0.5946(14) 0.2375(15) 0.094(4) Uani 1 1 d .
C7 C 0.7429(11) 0.6022(9) 0.2378(15) 0.077(4) Uani 1 1 d .
C8 C 0.7744(10) 0.6766(12) 0.2020(14) 0.084(4) Uani 1 1 d .
C9 C 0.8678(11) 0.6906(10) 0.1953(13) 0.079(4) Uani 1 1 d .
C10 C 0.9048(12) 0.7697(10) 0.2142(14) 0.092(4) Uani 1 1 d .
H10 H 0.8699 0.8164 0.2274 0.110 Uiso 1 1 calc R
C11 C 0.9945(15) 0.7800(10) 0.2135(15) 0.108(5) Uani 1 1 d .
H11 H 1.0184 0.8341 0.2225 0.129 Uiso 1 1 calc R
C12 C 1.0471(11) 0.7143(14) 0.2004(17) 0.110(5) Uani 1 1 d .
H12 H 1.1076 0.7218 0.2058 0.132 Uiso 1 1 calc R
C13 C 1.0105(11) 0.6361(11) 0.1789(14) 0.091(4) Uani 1 1 d .
H13 H 1.0459 0.5896 0.1664 0.109 Uiso 1 1 calc R
C14 C 0.9221(11) 0.6249(8) 0.1755(13) 0.071(3) Uani 1 1 d .
C15 C 0.8336(7) 0.5126(6) 0.4810(14) 0.089(4) Uani 1 1 d .
H15A H 0.8772 0.5537 0.5378 0.134 Uiso 1 1 calc R
H15B H 0.8605 0.4577 0.4901 0.134 Uiso 1 1 calc R
H15C H 0.7860 0.5128 0.5525 0.134 Uiso 1 1 calc R
N1 N 0.5332(9) 0.4068(11) 0.2574(14) 0.105(4) Uani 1 1 d .
N2 N 0.6221(8) 0.5143(8) 0.2515(11) 0.085(3) Uani 1 1 d .
H2N H 0.6615 0.4751 0.2612 0.101 Uiso 1 1 calc R
N3 N 0.7981(6) 0.5334(6) 0.2688(11) 0.076(3) Uani 1 1 d .
O1 O 0.6026(6) 0.6579(6) 0.2263(10) 0.096(3) Uani 1 1 d .
O2 O 0.7277(6) 0.7474(5) 0.1705(10) 0.096(3) Uani 1 1 d .
H2A H 0.6848 0.7443 0.2252 0.143 Uiso 1 1 calc R
O3 O 0.8253(4) 0.5264(4) -0.0665(9) 0.084(2) Uani 1 1 d .
O4 O 0.9320(5) 0.4640(4) 0.2029(10) 0.097(3) Uani 1 1 d .
S1 S 0.8712(2) 0.5290(2) 0.1317(4) 0.0810(15) Uani 1 1 d .

loop_
_atom_site_aniso_label
_atom_site_aniso_U_11
_atom_site_aniso_U_22
_atom_site_aniso_U_33
_atom_site_aniso_U_23
_atom_site_aniso_U_13
_atom_site_aniso_U_12
C1 0.139(14) 0.127(14) 0.094(10) -0.005(8) 0.034(10) -0.038(15)
C2 0.081(11) 0.20(2) 0.058(8) -0.010(11) 0.025(7) 0.001(13)
C3 0.135(18) 0.097(14) 0.079(9) 0.002(9) 0.026(8) 0.015(10)
C4 0.064(9) 0.133(14) 0.072(8) 0.003(7) 0.020(7) -0.017(12)
C5 0.077(12) 0.130(17) 0.054(7) 0.004(8) 0.030(7) 0.008(12)
C6 0.096(14) 0.131(19) 0.056(7) -0.003(9) 0.017(7) 0.020(14)
C7 0.126(14) 0.039(11) 0.065(8) 0.007(6) 0.017(8) 0.008(11)
C8 0.106(13) 0.094(15) 0.056(7) 0.006(7) 0.024(7) 0.045(11)
C9 0.131(15) 0.050(12) 0.056(7) 0.000(6) 0.018(7) 0.007(12)
C10 0.142(14) 0.086(15) 0.057(7) 0.008(7) 0.041(8) 0.010(10)
C11 0.183(19) 0.090(14) 0.059(8) -0.008(7) 0.044(10) -0.036(12)
C12 0.142(15) 0.105(14) 0.079(9) -0.018(9) 0.017(8) -0.042(14)
C13 0.097(12) 0.129(16) 0.050(7) 0.007(7) 0.022(7) 0.018(10)
C14 0.108(11) 0.054(10) 0.056(7) 0.005(6) 0.024(7) 0.001(9)
C15 0.123(9) 0.078(9) 0.069(8) 0.012(6) 0.027(6) 0.008(7)
N1 0.134(13) 0.082(11) 0.106(8) -0.002(7) 0.042(7) -0.005(9)
N2 0.112(11) 0.079(10) 0.068(6) 0.005(6) 0.031(5) 0.014(7)
N3 0.108(7) 0.068(8) 0.053(6) 0.011(5) 0.023(5) 0.002(6)
O1 0.107(7) 0.087(7) 0.097(6) 0.002(5) 0.032(5) 0.005(5)
O2 0.134(8) 0.072(7) 0.090(6) 0.011(4) 0.045(5) 0.021(5)
O3 0.109(6) 0.086(6) 0.061(5) -0.011(4) 0.026(4) -0.005(4)
O4 0.125(6) 0.076(6) 0.091(5) 0.015(4) 0.020(4) 0.029(5)
S1 0.105(3) 0.077(3) 0.064(2) -0.0001(17) 0.0233(19) 0.002(2)

loop_
_atom_type_symbol
_atom_type_description
_atom_type_scat_dispersion_real
_atom_type_scat_dispersion_imag
_atom_type_scat_source
C C 0.0181 0.0091 'International Tables Vol C Tables 4.2.6.8 and 6.1.1.4'
H H 0.0000 0.0000 'International Tables Vol C Tables 4.2.6.8 and 6.1.1.4'
N N 0.0311 0.0180 'International Tables Vol C Tables 4.2.6.8 and 6.1.1.4'
O O 0.0492 0.0322 'International Tables Vol C Tables 4.2.6.8 and 6.1.1.4'
S S 0.3331 0.5567 'International Tables Vol C Tables 4.2.6.8 and 6.1.1.4'

loop_
_geom_angle_atom_site_label_1
_geom_angle_atom_site_label_2
_geom_angle_atom_site_label_3
_geom_angle
N1 C1 C2 122.3(14)
C3 C2 C1 119.3(14)
C4 C3 C2 118.3(14)
C3 C4 C5 118.6(14)
N1 C5 C4 128.5(14)
N1 C5 N2 108.2(16)
C4 C5 N2 123.3(17)
O1 C6 N2 124.7(14)
O1 C6 C7 120.8(18)
N2 C6 C7 114.5(15)
C8 C7 N3 120.1(14)
C8 C7 C6 118.6(15)
N3 C7 C6 121.3(14)
C7 C8 O2 125.6(14)
C7 C8 C9 122.8(13)
O2 C8 C9 111.7(15)
C14 C9 C10 117.3(13)
C14 C9 C8 120.9(14)
C10 C9 C8 121.7(15)
C9 C10 C11 120.0(13)
C12 C11 C10 121.6(14)
C11 C12 C13 118.5(15)
C12 C13 C14 120.7(12)
C9 C14 C13 121.9(12)
C9 C14 S1 115.5(13)
C13 C14 S1 122.5(14)
C5 N1 C1 112.9(13)
C6 N2 C5 126.3(13)
C7 N3 C15 114.9(8)
C7 N3 S1 115.4(8)
C15 N3 S1 113.8(7)
O3 S1 O4 118.9(4)
O3 S1 N3 107.2(4)
O4 S1 N3 108.8(5)
O3 S1 C14 108.6(4)
O4 S1 C14 110.0(6)
N3 S1 C14 102.0(6)

loop_
_geom_bond_atom_site_label_1
_geom_bond_atom_site_label_2
_geom_bond_distance
C1 N1 1.378(16)
C1 C2 1.407(16)
C2 C3 1.394(17)
C3 C4 1.341(16)
C4 C5 1.352(16)
C5 N1 1.333(14)
C5 N2 1.426(14)
C6 O1 1.265(15)
C6 N2 1.384(16)
C6 C7 1.454(17)
C7 C8 1.346(16)
C7 N3 1.400(13)
C8 O2 1.354(14)
C8 C9 1.493(17)
C9 C14 1.388(15)
C9 C10 1.402(15)
C10 C11 1.418(16)
C11 C12 1.362(17)
C12 C13 1.386(15)
C13 C14 1.394(14)
C14 S1 1.746(11)
C15 N3 1.515(11)
N3 S1 1.639(8)
O3 S1 1.427(6)
O4 S1 1.439(7)

loop_
_geom_hbond_atom_site_label_D
_geom_hbond_atom_site_label_H
_geom_hbond_atom_site_label_A
_geom_hbond_distance_DH
_geom_hbond_distance_HA
_geom_hbond_distance_DA
_geom_hbond_angle_DHA
N2 H2N N3 0.88 2.33 2.758(16) 109.7
O2 H2A O1 0.84 1.90 2.533(11) 130.6

loop_
_geom_torsion_atom_site_label_1
_geom_torsion_atom_site_label_2
_geom_torsion_atom_site_label_3
_geom_torsion_atom_site_label_4
_geom_torsion
N1 C1 C2 C3 -0.1(18)
C1 C2 C3 C4 0.5(18)
C2 C3 C4 C5 -0.4(17)
C3 C4 C5 N1 -0.3(17)
C3 C4 C5 N2 -179.7(9)
O1 C6 C7 C8 -8.1(16)
N2 C6 C7 C8 172.4(9)
O1 C6 C7 N3 173.8(9)
N2 C6 C7 N3 -5.7(14)
N3 C7 C8 O2 -179.8(9)
C6 C7 C8 O2 2.1(17)
N3 C7 C8 C9 -0.7(16)
C6 C7 C8 C9 -178.8(9)
C7 C8 C9 C14 16.9(16)
O2 C8 C9 C14 -163.9(8)
C7 C8 C9 C10 -161.3(10)
O2 C8 C9 C10 17.9(13)
C14 C9 C10 C11 -0.3(14)
C8 C9 C10 C11 177.9(9)
C9 C10 C11 C12 -1.9(16)
C10 C11 C12 C13 2.7(17)
C11 C12 C13 C14 -1.5(16)
C10 C9 C14 C13 1.6(14)
C8 C9 C14 C13 -176.7(9)
C10 C9 C14 S1 -174.8(7)
C8 C9 C14 S1 7.0(12)
C12 C13 C14 C9 -0.7(15)
C12 C13 C14 S1 175.4(8)
C4 C5 N1 C1 0.7(17)
N2 C5 N1 C1 -179.8(8)
C2 C1 N1 C5 -0.5(16)
O1 C6 N2 C5 1.4(17)
C7 C6 N2 C5 -179.1(8)
N1 C5 N2 C6 176.8(9)
C4 C5 N2 C6 -3.7(15)
C8 C7 N3 C15 97.0(11)
C6 C7 N3 C15 -85.0(12)
C8 C7 N3 S1 -38.5(12)
C6 C7 N3 S1 139.6(9)
C7 N3 S1 O3 -60.3(9)
C15 N3 S1 O3 163.7(7)
C7 N3 S1 O4 170.0(8)
C15 N3 S1 O4 34.0(9)
C7 N3 S1 C14 53.8(9)
C15 N3 S1 C14 -82.2(8)
C9 C14 S1 O3 75.3(8)
C13 C14 S1 O3 -101.0(9)
C9 C14 S1 O4 -153.0(7)
C13 C14 S1 O4 30.7(9)
C9 C14 S1 N3 -37.7(9)
C13 C14 S1 N3 146.0(8)
